data_4072878
loop_
_publ_author_name
'Stanley, Jane L.'
'Rauchfuss, Thomas B.'
'Wilson, Scott R.'

_publ_contact_author
; 
Scott R. Wilson 
University of Illinois 
School of Chemical Sciences, Box 59-1 
505 South Mathews Avenue 
Urbana, Illinois  61801 
USA 
;
_publ_section_title
;
 Studies on the Condensation Pathway to and Properties of Diiron
 Azadithiolate Carbonyls.
;
_journal_issue 8
_journal_name_full Organometallics
_journal_page_first 1907
_journal_page_last 1911
_journal_paper_doi 10.1021/om0611150
_journal_volume 26
_journal_year 2007
_chemical_formula_moiety 'C20 H12 Fe2 O8 S2'
_chemical_formula_sum 'C20 H12 Fe2 O8 S2'
_chemical_formula_weight 556.12
_chemical_name_systematic
; 
? 
;
_space_group_IT_number 14
_symmetry_cell_setting monoclinic
_symmetry_space_group_name_Hall '-P 2ybc'
_symmetry_space_group_name_H-M 'P 1 21/c 1'
_atom_sites_solution_hydrogens geom
_atom_sites_solution_primary direct
_atom_sites_solution_secondary difmap
_audit_creation_method SHELXL-97
_audit_update_record
; 
2006-11-08   text and data added, jls 
;
_cell_angle_alpha 90.00
_cell_angle_beta 100.483(5)
_cell_angle_gamma 90.00
_cell_formula_units_Z 4
_cell_length_a 6.2738(14)
_cell_length_b 21.591(5)
_cell_length_c 16.124(4)
_cell_measurement_reflns_used 743
_cell_measurement_temperature 193(2)
_cell_measurement_theta_max 14.3
_cell_measurement_theta_min 2.3
_cell_volume 2147.7(9)
_computing_cell_refinement 'SAINT V6.22 (Bruker, 2001)'
_computing_data_collection 'SMART V5.625 (Bruker, 2001)'
_computing_data_reduction 'SAINT V6.22 (Bruker, 2001)'
_computing_molecular_graphics 'SHELXTL V6.12 (Bruker, 2001)'
_computing_publication_material 'XCIF (Bruker, 2001)'
_computing_structure_refinement 'SHELXTL V6.12 (Bruker, 2001)'
_computing_structure_solution 'SHELXTL V6.12 (Bruker, 2001)'
_diffrn_ambient_temperature 193(2)
_diffrn_measured_fraction_theta_full 0.997
_diffrn_measured_fraction_theta_max 0.997
_diffrn_measurement_device 'Siemens Platform/CCD'
_diffrn_measurement_method 'profile data from \w scans'
_diffrn_radiation_monochromator graphite
_diffrn_radiation_source 'normal-focus sealed tube'
_diffrn_radiation_type MoK\a
_diffrn_radiation_wavelength 0.71073
_diffrn_radiation_wavelength_id g73mfas4
_diffrn_reflns_av_R_equivalents 0.0000
_diffrn_reflns_av_sigmaI/netI 0.3917
_diffrn_reflns_limit_h_max 7
_diffrn_reflns_limit_h_min -7
_diffrn_reflns_limit_k_max 26
_diffrn_reflns_limit_k_min 0
_diffrn_reflns_limit_l_max 19
_diffrn_reflns_limit_l_min 0
_diffrn_reflns_number 4059
_diffrn_reflns_theta_full 25.37
_diffrn_reflns_theta_max 25.37
_diffrn_reflns_theta_min 1.59
_diffrn_standards_decay_% 6.5
_diffrn_standards_interval_time 487
_diffrn_standards_number 20
_exptl_absorpt_coefficient_mu 1.591
_exptl_absorpt_correction_T_max 0.9535
_exptl_absorpt_correction_T_min 0.7797
_exptl_absorpt_correction_type integration
_exptl_absorpt_process_details 'SHELXTL/XPREP (Bruker, 2001)'
_exptl_crystal_colour orange
_exptl_crystal_density_diffrn 1.720
_exptl_crystal_density_method 'not measured'
_exptl_crystal_description columnar
_exptl_crystal_F_000 1120
_exptl_crystal_id g73mfas4
_exptl_crystal_preparation
; 
The data crystal was mounted using oil (Parantone-N, Exxon) to a 
0.3 mm cryo-loop (Hampton Research) with the (0 -1 1) scattering 
planes roughly normal to the spindle axis. 
;
_exptl_crystal_size_max 0.22
_exptl_crystal_size_mid 0.04
_exptl_crystal_size_min 0.02
_refine_diff_density_max 0.651
_refine_diff_density_min -0.487
_refine_diff_density_rms 0.132
_refine_ls_extinction_method none
_refine_ls_goodness_of_fit_ref 0.949
_refine_ls_hydrogen_treatment noref
_refine_ls_matrix_type full
_refine_ls_number_parameters 289
_refine_ls_number_reflns 3936
_refine_ls_number_restraints 106
_refine_ls_restrained_S_all 0.939
_refine_ls_R_factor_all 0.2765
_refine_ls_R_factor_gt 0.0829
_refine_ls_shift/su_max 0.000
_refine_ls_shift/su_mean 0.000
_refine_ls_structure_factor_coef Fsqd
_refine_ls_weighting_details 'calc w=1/[\s^2^(Fo^2^)+(0.0224P)^2^+0.0000P] where P=(Fo^2^+2Fc^2^)/3'
_refine_ls_weighting_scheme calc
_refine_ls_wR_factor_gt 0.0986
_refine_ls_wR_factor_ref 0.1359
_reflns_number_gt 1324
_reflns_number_total 3936
_reflns_threshold_expression >2sigma(I)
_cod_data_source_file om0611150si20061208_095014.cif
_cod_data_source_block g73mfas4
_cod_depositor_comments
;
The following automatic conversions were performed:

'_symmetry_cell_setting' value 'Monoclinic' changed to 'monoclinic'
according to /home/saulius/struct/CIF-dictionaries/cif_core.dic
dictionary named 'cif_core.dic' version 2.4.1 from 2010-06-29.

Automatic conversion script
Id: cif_fix_values 1715 2011-07-08 13:25:40Z adriana 
;
_cod_original_sg_symbol_Hall '-P 2ybc '
_cod_original_sg_symbol_H-M 'P 21/c  '
_cod_database_code 4072878

loop_
_symmetry_equiv_pos_as_xyz
'x, y, z'
'-x, y+1/2, -z+1/2'
'-x, -y, -z'
'x, -y-1/2, z-1/2'

loop_
_atom_site_label
_atom_site_type_symbol
_atom_site_fract_x
_atom_site_fract_y
_atom_site_fract_z
_atom_site_U_iso_or_equiv
_atom_site_adp_type
_atom_site_occupancy
_atom_site_symmetry_multiplicity
_atom_site_calc_flag
_atom_site_refinement_flags
C1 C 0.1433(15) 0.3662(4) 0.2211(6) 0.024(2) Uani 1 1 d U
C2 C -0.0971(15) 0.3808(4) 0.2268(6) 0.023(2) Uani 1 1 d U
C3 C 0.1691(14) 0.3285(5) 0.1426(6) 0.024(2) Uani 1 1 d U
C4 C 0.1730(15) 0.2652(5) 0.1475(6) 0.034(3) Uani 1 1 d U
H4 H 0.1543 0.2455 0.1984 0.041 Uiso 1 1 calc R
C5 C 0.2043(15) 0.2290(5) 0.0784(7) 0.039(3) Uani 1 1 d U
H5 H 0.2118 0.1852 0.0826 0.046 Uiso 1 1 calc R
C6 C 0.2240(15) 0.2586(5) 0.0037(7) 0.039(3) Uani 1 1 d U
H6 H 0.2431 0.2349 -0.0440 0.046 Uiso 1 1 calc R
C7 C 0.2160(16) 0.3217(5) -0.0013(6) 0.039(3) Uani 1 1 d U
H7 H 0.2304 0.3414 -0.0527 0.046 Uiso 1 1 calc R
C8 C 0.1873(15) 0.3574(4) 0.0670(6) 0.030(3) Uani 1 1 d U
H8 H 0.1802 0.4013 0.0624 0.036 Uiso 1 1 calc R
C9 C -0.1926(15) 0.3327(5) 0.2787(6) 0.027(2) Uani 1 1 d U
C10 C -0.1873(15) 0.3377(4) 0.3647(6) 0.025(3) Uani 1 1 d U
H10 H -0.1275 0.3737 0.3938 0.031 Uiso 1 1 calc R
C11 C -0.2685(16) 0.2906(5) 0.4090(7) 0.037(3) Uani 1 1 d U
H11 H -0.2675 0.2950 0.4677 0.044 Uiso 1 1 calc R
C12 C -0.3499(16) 0.2380(5) 0.3677(7) 0.037(3) Uani 1 1 d U
H12 H -0.4024 0.2054 0.3983 0.044 Uiso 1 1 calc R
C13 C -0.3565(15) 0.2317(5) 0.2811(7) 0.034(3) Uani 1 1 d U
H13 H -0.4131 0.1951 0.2527 0.041 Uiso 1 1 calc R
C14 C -0.2794(15) 0.2795(4) 0.2369(7) 0.034(3) Uani 1 1 d U
H14 H -0.2860 0.2758 0.1778 0.041 Uiso 1 1 calc R
C15 C 0.4632(16) 0.5371(4) 0.3438(6) 0.030(3) Uani 1 1 d U
C16 C 0.1224(15) 0.5365(5) 0.4083(6) 0.030(3) Uani 1 1 d U
C17 C 0.3388(15) 0.4308(5) 0.4176(6) 0.029(3) Uani 1 1 d U
C18 C 0.2662(16) 0.5600(4) 0.1522(6) 0.028(2) Uani 1 1 d U
C19 C -0.0528(16) 0.5881(5) 0.2202(6) 0.033(3) Uani 1 1 d U
C20 C -0.1139(14) 0.5059(4) 0.0938(6) 0.027(3) Uani 1 1 d U
Fe1 Fe 0.2331(2) 0.48717(7) 0.33870(8) 0.0279(4) Uani 1 1 d U
Fe2 Fe 0.0629(2) 0.51852(7) 0.19277(8) 0.0281(4) Uani 1 1 d U
O1 O 0.2318(9) 0.3322(3) 0.2936(3) 0.0314(18) Uani 1 1 d U
H1 H 0.2709 0.3566 0.3341 0.047 Uiso 1 1 calc R
O2 O -0.2180(9) 0.3839(3) 0.1454(4) 0.0298(18) Uani 1 1 d U
H2 H -0.2027 0.4190 0.1249 0.045 Uiso 1 1 calc R
O3 O 0.6025(11) 0.5714(3) 0.3454(4) 0.047(2) Uani 1 1 d U
O4 O 0.0610(11) 0.5700(3) 0.4546(5) 0.056(2) Uani 1 1 d U
O5 O 0.4067(11) 0.3960(3) 0.4701(4) 0.044(2) Uani 1 1 d U
O6 O 0.4068(11) 0.5834(3) 0.1270(4) 0.048(2) Uani 1 1 d U
O7 O -0.1224(12) 0.6346(3) 0.2389(5) 0.050(2) Uani 1 1 d U
O8 O -0.2373(10) 0.5001(3) 0.0303(4) 0.042(2) Uani 1 1 d U
S1 S 0.3000(4) 0.43970(12) 0.22121(16) 0.0277(7) Uani 1 1 d U
S2 S -0.1054(4) 0.46005(11) 0.27732(15) 0.0277(7) Uani 1 1 d U

loop_
_atom_site_aniso_label
_atom_site_aniso_U_11
_atom_site_aniso_U_22
_atom_site_aniso_U_33
_atom_site_aniso_U_23
_atom_site_aniso_U_13
_atom_site_aniso_U_12
C1 0.024(5) 0.024(5) 0.025(5) 0.009(4) 0.010(4) 0.000(4)
C2 0.022(5) 0.030(6) 0.018(5) 0.001(4) 0.005(4) -0.002(4)
C3 0.019(6) 0.024(5) 0.028(5) 0.003(4) 0.003(5) 0.001(5)
C4 0.039(7) 0.023(6) 0.038(7) 0.003(5) 0.004(6) 0.002(6)
C5 0.039(7) 0.027(7) 0.046(8) -0.006(5) -0.001(7) 0.001(6)
C6 0.041(7) 0.036(7) 0.040(7) -0.015(6) 0.011(6) -0.007(7)
C7 0.052(8) 0.038(7) 0.027(6) 0.000(5) 0.011(6) 0.001(7)
C8 0.046(7) 0.020(6) 0.026(6) -0.001(4) 0.011(6) -0.001(6)
C9 0.023(6) 0.031(6) 0.031(5) 0.002(5) 0.013(5) 0.000(5)
C10 0.033(7) 0.019(6) 0.027(5) -0.004(5) 0.015(5) 0.006(5)
C11 0.039(8) 0.034(8) 0.040(7) 0.013(5) 0.012(6) 0.004(6)
C12 0.028(7) 0.028(7) 0.056(7) 0.017(6) 0.014(6) 0.000(6)
C13 0.032(7) 0.018(7) 0.052(7) 0.004(6) 0.004(6) 0.005(5)
C14 0.038(7) 0.022(7) 0.043(7) -0.001(5) 0.006(6) 0.002(5)
C15 0.032(6) 0.024(7) 0.033(6) -0.006(5) 0.002(5) 0.001(5)
C16 0.027(6) 0.029(7) 0.030(6) 0.000(5) -0.003(5) -0.003(5)
C17 0.032(6) 0.024(6) 0.031(6) -0.006(5) 0.010(5) -0.010(5)
C18 0.032(6) 0.023(6) 0.030(6) -0.003(5) 0.007(5) 0.002(5)
C19 0.032(7) 0.033(6) 0.039(7) 0.003(5) 0.017(5) -0.002(5)
C20 0.033(6) 0.014(7) 0.036(5) 0.004(5) 0.011(4) -0.001(5)
Fe1 0.0278(9) 0.0296(10) 0.0265(9) -0.0044(8) 0.0055(7) -0.0030(9)
Fe2 0.0305(9) 0.0262(10) 0.0285(9) -0.0027(8) 0.0074(7) -0.0017(9)
O1 0.049(5) 0.024(4) 0.019(4) -0.001(3) -0.001(3) 0.011(4)
O2 0.036(4) 0.026(4) 0.026(4) 0.006(3) 0.001(3) -0.003(4)
O3 0.043(5) 0.048(6) 0.052(5) -0.022(4) 0.014(4) -0.020(4)
O4 0.050(5) 0.066(6) 0.054(6) -0.023(5) 0.016(4) 0.008(5)
O5 0.059(5) 0.046(6) 0.026(5) 0.004(4) 0.001(4) 0.007(4)
O6 0.046(5) 0.042(6) 0.059(6) -0.005(4) 0.019(4) -0.013(4)
O7 0.056(6) 0.041(6) 0.060(6) -0.004(4) 0.028(5) 0.001(4)
O8 0.043(5) 0.042(6) 0.039(4) 0.006(4) 0.001(3) -0.012(4)
S1 0.0254(16) 0.0295(18) 0.0277(16) -0.0027(13) 0.0037(13) -0.0051(14)
S2 0.0251(16) 0.0311(19) 0.0283(16) -0.0044(13) 0.0088(13) -0.0002(13)

loop_
_atom_type_symbol
_atom_type_description
_atom_type_scat_dispersion_real
_atom_type_scat_dispersion_imag
_atom_type_scat_source
C C 0.0033 0.0016 'International Tables Vol C Tables 4.2.6.8 and 6.1.1.4'
H H 0.0000 0.0000 'International Tables Vol C Tables 4.2.6.8 and 6.1.1.4'
O O 0.0106 0.0060 'International Tables Vol C Tables 4.2.6.8 and 6.1.1.4'
S S 0.1246 0.1234 'International Tables Vol C Tables 4.2.6.8 and 6.1.1.4'
Fe Fe 0.3463 0.8444 'International Tables Vol C Tables 4.2.6.8 and 6.1.1.4'

loop_
_exptl_crystal_face_index_h
_exptl_crystal_face_index_k
_exptl_crystal_face_index_l
_exptl_crystal_face_perp_dist
1.00 0.00 0.00 0.1200
-1.00 0.00 0.00 0.1200
0.00 1.00 -1.00 0.0200
0.00 -1.00 1.00 0.0200
0.00 1.00 0.00 0.0200
0.00 -1.00 0.00 0.0200

loop_
_geom_angle_atom_site_label_1
_geom_angle_atom_site_label_2
_geom_angle_atom_site_label_3
_geom_angle
O1 C1 C3 108.8(7)
O1 C1 C2 107.2(7)
C3 C1 C2 113.7(8)
O1 C1 S1 108.4(6)
C3 C1 S1 108.4(7)
C2 C1 S1 110.1(6)
O2 C2 C9 110.5(8)
O2 C2 C1 108.7(7)
C9 C2 C1 112.1(8)
O2 C2 S2 107.9(6)
C9 C2 S2 109.6(7)
C1 C2 S2 108.0(6)
C4 C3 C8 119.7(9)
C4 C3 C1 118.9(9)
C8 C3 C1 121.4(9)
C3 C4 C5 120.8(10)
C3 C4 H4 119.6
C5 C4 H4 119.6
C6 C5 C4 118.7(10)
C6 C5 H5 120.6
C4 C5 H5 120.6
C7 C6 C5 120.2(10)
C7 C6 H6 119.9
C5 C6 H6 119.9
C6 C7 C8 121.2(10)
C6 C7 H7 119.4
C8 C7 H7 119.4
C7 C8 C3 119.4(10)
C7 C8 H8 120.3
C3 C8 H8 120.3
C10 C9 C14 119.0(10)
C10 C9 C2 123.8(9)
C14 C9 C2 117.1(9)
C9 C10 C11 120.9(10)
C9 C10 H10 119.6
C11 C10 H10 119.6
C12 C11 C10 119.8(11)
C12 C11 H11 120.1
C10 C11 H11 120.1
C11 C12 C13 120.5(11)
C11 C12 H12 119.8
C13 C12 H12 119.8
C14 C13 C12 119.4(11)
C14 C13 H13 120.3
C12 C13 H13 120.3
C13 C14 C9 120.4(11)
C13 C14 H14 119.8
C9 C14 H14 119.8
O3 C15 Fe1 176.3(9)
O4 C16 Fe1 176.5(9)
O5 C17 Fe1 177.9(9)
O6 C18 Fe2 175.3(9)
O7 C19 Fe2 177.8(10)
O8 C20 Fe2 176.3(9)
C16 Fe1 C15 90.8(4)
C16 Fe1 C17 95.5(4)
C15 Fe1 C17 100.6(4)
C16 Fe1 S2 89.3(3)
C15 Fe1 S2 149.8(3)
C17 Fe1 S2 109.4(3)
C16 Fe1 S1 162.7(3)
C15 Fe1 S1 92.3(3)
C17 Fe1 S1 100.7(3)
S2 Fe1 S1 79.49(10)
C16 Fe1 Fe2 106.5(3)
C15 Fe1 Fe2 94.8(3)
C17 Fe1 Fe2 153.0(3)
S2 Fe1 Fe2 56.50(8)
S1 Fe1 Fe2 56.29(8)
C19 Fe2 C18 91.0(5)
C19 Fe2 C20 97.9(4)
C18 Fe2 C20 96.8(4)
C19 Fe2 S1 151.8(3)
C18 Fe2 S1 88.0(3)
C20 Fe2 S1 110.2(3)
C19 Fe2 S2 93.8(3)
C18 Fe2 S2 161.8(3)
C20 Fe2 S2 99.9(3)
S1 Fe2 S2 79.54(10)
C19 Fe2 Fe1 96.9(3)
C18 Fe2 Fe1 105.7(3)
C20 Fe2 Fe1 152.7(3)
S1 Fe2 Fe1 56.58(8)
S2 Fe2 Fe1 56.30(8)
C1 O1 H1 109.5
C2 O2 H2 109.5
C1 S1 Fe2 108.3(3)
C1 S1 Fe1 102.0(3)
Fe2 S1 Fe1 67.13(9)
C2 S2 Fe1 109.0(3)
C2 S2 Fe2 101.1(3)
Fe1 S2 Fe2 67.20(8)

loop_
_geom_bond_atom_site_label_1
_geom_bond_atom_site_label_2
_geom_bond_distance
C1 O1 1.407(9)
C1 C3 1.538(12)
C1 C2 1.560(12)
C1 S1 1.866(9)
C2 O2 1.393(9)
C2 C9 1.523(12)
C2 S2 1.901(9)
C3 C4 1.370(11)
C3 C8 1.391(11)
C4 C5 1.404(12)
C4 H4 0.9500
C5 C6 1.388(12)
C5 H5 0.9500
C6 C7 1.365(12)
C6 H6 0.9500
C7 C8 1.384(11)
C7 H7 0.9500
C8 H8 0.9500
C9 C10 1.385(11)
C9 C14 1.391(12)
C10 C11 1.391(11)
C10 H10 0.9500
C11 C12 1.368(12)
C11 H11 0.9500
C12 C13 1.396(12)
C12 H12 0.9500
C13 C14 1.390(11)
C13 H13 0.9500
C14 H14 0.9500
C15 O3 1.143(10)
C15 Fe1 1.791(10)
C16 O4 1.155(10)
C16 Fe1 1.777(10)
C17 O5 1.153(10)
C17 Fe1 1.798(10)
C18 O6 1.153(10)
C18 Fe2 1.778(10)
C19 O7 1.158(10)
C19 Fe2 1.759(11)
C20 O8 1.173(9)
C20 Fe2 1.790(9)
Fe1 S2 2.251(3)
Fe1 S1 2.259(3)
Fe1 Fe2 2.4941(19)
Fe2 S1 2.252(3)
Fe2 S2 2.256(3)
O1 H1 0.8400
O2 H2 0.8400

loop_
_geom_hbond_atom_site_label_D
_geom_hbond_atom_site_label_H
_geom_hbond_atom_site_label_A
_geom_hbond_distance_DH
_geom_hbond_distance_HA
_geom_hbond_distance_DA
_geom_hbond_angle_DHA
O1 H1 O5 0.84 2.36 3.173(8) 162.3
O2 H2 O8 0.84 2.31 3.110(8) 160.5
